data_4324569
loop_
_publ_author_name
'Gernot Nuss'
'Gerald Saischek'
'Manuel Volpe'
'Karl Gatterer'
'Ferdinand Belaj'
'Nadia C. M\"osch-Zanetti'

_publ_contact_author_address
; Institute of Chemistry,
  Karl-Franzens University Graz,
  Schubertstr. 1,
  A-8010 Graz,
  Austria
;
_publ_contact_author_email ferdinand.belaj@uni-graz.at
_publ_contact_author_fax 43(316)3809835
_publ_contact_author_name 'Ferdinand Belaj'
_publ_contact_author_phone 43(316)3805288
_publ_section_title
;
 Novel Pyridazine Based Scorpionate Ligands in Cobalt and Nickel Boratrane
 Compounds
;
_journal_name_full 'Inorganic Chemistry'
_journal_page_first 1991
_journal_page_last 2001
_journal_paper_doi 10.1021/ic102494k
_journal_volume 50
_journal_year 2011
_chemical_formula_moiety 'C15 H19 B K N6 O1.5 S3, 1.5(C H3 O H)'
_chemical_formula_sum 'C16.5 H25 B K N6 O3 S3'
_chemical_formula_weight 501.47
_chemical_name_systematic
; 
 ? 
;
_space_group_IT_number 148
_symmetry_cell_setting trigonal
_symmetry_space_group_name_Hall '-R 3'
_symmetry_space_group_name_H-M 'R -3 :H'
_atom_sites_solution_hydrogens geom
_atom_sites_solution_primary direct
_atom_sites_solution_secondary difmap
_audit_creation_method SHELXL-97
_cell_angle_alpha 90.00
_cell_angle_beta 90.00
_cell_angle_gamma 120.00
_cell_formula_units_Z 12
_cell_length_a 13.7045(7)
_cell_length_b 13.7045(7)
_cell_length_c 45.762(4)
_cell_measurement_reflns_used 6194
_cell_measurement_temperature 100(2)
_cell_measurement_theta_max 28.40
_cell_measurement_theta_min 2.47
_cell_volume 7443.2(8)
_computing_cell_refinement 'Bruker SAINT'
_computing_data_collection 'Bruker APEX2'
_computing_data_reduction 'Bruker SAINT'
_computing_molecular_graphics 'Bruker SHELXTL'
_computing_publication_material 'Bruker SHELXTL'
_computing_structure_refinement 'SHELXL-97 (Sheldrick, 2008)'
_computing_structure_solution 'SHELXS-97 (Sheldrick, 2008)'
_diffrn_ambient_temperature 100(2)
_diffrn_measured_fraction_theta_full 0.888
_diffrn_measured_fraction_theta_max 0.888
_diffrn_measurement_device_type 'Bruker APEX-II CCD'
_diffrn_measurement_method '\f and \w scans'
_diffrn_radiation_monochromator graphite
_diffrn_radiation_source 'fine-focus sealed tube'
_diffrn_radiation_type MoK\a
_diffrn_radiation_wavelength 0.71073
_diffrn_reflns_av_R_equivalents 0.0525
_diffrn_reflns_av_sigmaI/netI 0.0922
_diffrn_reflns_limit_h_max 18
_diffrn_reflns_limit_h_min -18
_diffrn_reflns_limit_k_max 18
_diffrn_reflns_limit_k_min -18
_diffrn_reflns_limit_l_max 41
_diffrn_reflns_limit_l_min -61
_diffrn_reflns_number 17144
_diffrn_reflns_theta_full 28.62
_diffrn_reflns_theta_max 28.62
_diffrn_reflns_theta_min 2.47
_diffrn_standards_number 0
_exptl_absorpt_coefficient_mu 0.495
_exptl_absorpt_correction_T_max 1.000
_exptl_absorpt_correction_T_min 0.8934
_exptl_absorpt_correction_type multi-scan
_exptl_absorpt_process_details SADABS
_exptl_crystal_colour yellow
_exptl_crystal_density_diffrn 1.329
_exptl_crystal_description plate
_exptl_crystal_F_000 3144
_exptl_crystal_size_max 0.3
_exptl_crystal_size_mid 0.05
_exptl_crystal_size_min 0.05
_platon_squeeze_details
;
;
_refine_diff_density_max 1.032
_refine_diff_density_min -0.891
_refine_diff_density_rms 0.107
_refine_ls_extinction_method none
_refine_ls_goodness_of_fit_ref 1.059
_refine_ls_hydrogen_treatment riding
_refine_ls_matrix_type full
_refine_ls_number_parameters 168
_refine_ls_number_reflns 3779
_refine_ls_number_restraints 0
_refine_ls_restrained_S_all 1.059
_refine_ls_R_factor_all 0.1161
_refine_ls_R_factor_gt 0.0736
_refine_ls_shift/su_max 0.000
_refine_ls_shift/su_mean 0.000
_refine_ls_structure_factor_coef Fsqd
_refine_ls_weighting_details 'calc w=1/[\s^2^(Fo^2^)+(0.1289P)^2^+0.0000P] where P=(Fo^2^+2Fc^2^)/3'
_refine_ls_weighting_scheme calc
_refine_ls_wR_factor_gt 0.2273
_refine_ls_wR_factor_ref 0.2402
_reflns_number_gt 2073
_reflns_number_total 3779
_reflns_threshold_expression >2sigma(I)
_cod_data_source_file ic102494k_si_001_4.cif
_cod_data_source_block pymebo
_cod_depositor_comments
;

2021-05-16
Z value and formula fixed to values more according to usual
chemical conventions.                 miguel
;
_cod_original_formula_sum 'C33 H50 B2 K2 N12 O6 S6'
_cod_original_formula_weight 1002.95
_cod_original_formula_moiety 'C30 H38 B2 K2 N12 O3 S6, 3(C H3 O H)'
_cod_original_formula_units_Z 6
_cod_original_sg_symbol_H-M 'R -3'
_cod_database_code 4324569

loop_
_symmetry_equiv_pos_as_xyz
'x, y, z'
'-y, x-y, z'
'-x+y, -x, z'
'x+2/3, y+1/3, z+1/3'
'-y+2/3, x-y+1/3, z+1/3'
'-x+y+2/3, -x+1/3, z+1/3'
'x+1/3, y+2/3, z+2/3'
'-y+1/3, x-y+2/3, z+2/3'
'-x+y+1/3, -x+2/3, z+2/3'
'-x, -y, -z'
'y, -x+y, -z'
'x-y, x, -z'
'-x+2/3, -y+1/3, -z+1/3'
'y+2/3, -x+y+1/3, -z+1/3'
'x-y+2/3, x+1/3, -z+1/3'
'-x+1/3, -y+2/3, -z+2/3'
'y+1/3, -x+y+2/3, -z+2/3'
'x-y+1/3, x+2/3, -z+2/3'

loop_
_atom_site_label
_atom_site_type_symbol
_atom_site_fract_x
_atom_site_fract_y
_atom_site_fract_z
_atom_site_U_iso_or_equiv
_atom_site_adp_type
_atom_site_occupancy
_atom_site_symmetry_multiplicity
_atom_site_calc_flag
_atom_site_refinement_flags
K1 K 0.6667 0.3333 0.10233(4) 0.0377(4) Uani 1 3 d S
K2 K 0.6667 0.3333 -0.06062(5) 0.0476(5) Uani 1 3 d S
S1 S 0.52262(11) 0.40824(11) 0.14441(4) 0.0510(4) Uani 1 1 d .
S2 S 0.51218(9) 0.11574(9) 0.05933(3) 0.0334(3) Uani 1 1 d .
N1 N 0.5448(3) 0.2954(3) 0.18956(9) 0.0347(9) Uani 1 1 d .
N2 N 0.5130(4) 0.2307(4) 0.21390(10) 0.0510(12) Uani 1 1 d .
N3 N 0.6562(3) 0.2207(3) 0.01504(8) 0.0253(7) Uani 1 1 d .
N4 N 0.7158(3) 0.2275(3) -0.00950(8) 0.0304(8) Uani 1 1 d .
O1 O 0.5862(4) 0.4503(4) -0.08683(9) 0.0630(11) Uani 1 1 d .
B1 B 0.6667 0.3333 0.1795(2) 0.036(2) Uani 1 3 d S
H1J H 0.6667 0.3333 0.1576 0.043 Uiso 1 3 calc SR
B2 B 0.6667 0.3333 0.0258(2) 0.0256(16) Uani 1 3 d S
H2J H 0.6667 0.3333 0.0477 0.031 Uiso 1 3 calc SR
C1 C 0.4807(4) 0.3272(4) 0.17545(11) 0.0365(11) Uani 1 1 d .
C2 C 0.3696(4) 0.2866(4) 0.18654(12) 0.0428(12) Uani 1 1 d .
H2 H 0.3193 0.3049 0.1770 0.051 Uiso 1 1 calc R
C3 C 0.3369(4) 0.2215(4) 0.21089(13) 0.0455(12) Uani 1 1 d .
H3 H 0.2631 0.1932 0.2185 0.055 Uiso 1 1 calc R
C4 C 0.4113(5) 0.1968(5) 0.22437(13) 0.0509(13) Uani 1 1 d .
C5 C 0.3754(6) 0.1220(6) 0.25131(16) 0.081(2) Uani 1 1 d .
H5A H 0.4407 0.1447 0.2641 0.121 Uiso 1 1 calc R
H5B H 0.3451 0.0433 0.2454 0.121 Uiso 1 1 calc R
H5C H 0.3173 0.1296 0.2618 0.121 Uiso 1 1 calc R
C6 C 0.5964(3) 0.1244(3) 0.03099(10) 0.0275(9) Uani 1 1 d .
C7 C 0.6052(3) 0.0303(3) 0.02211(10) 0.0320(9) Uani 1 1 d .
H7 H 0.5673 -0.0378 0.0329 0.038 Uiso 1 1 calc R
C8 C 0.6665(3) 0.0356(3) -0.00142(11) 0.0320(9) Uani 1 1 d .
H8 H 0.6733 -0.0274 -0.0071 0.038 Uiso 1 1 calc R
C9 C 0.7208(3) 0.1378(3) -0.01760(10) 0.0293(9) Uani 1 1 d .
C10 C 0.7840(4) 0.1471(4) -0.04505(11) 0.0400(11) Uani 1 1 d .
H10A H 0.8036 0.2180 -0.0550 0.060 Uiso 1 1 calc R
H10B H 0.7367 0.0836 -0.0579 0.060 Uiso 1 1 calc R
H10C H 0.8529 0.1456 -0.0402 0.060 Uiso 1 1 calc R

loop_
_atom_site_aniso_label
_atom_site_aniso_U_11
_atom_site_aniso_U_22
_atom_site_aniso_U_33
_atom_site_aniso_U_23
_atom_site_aniso_U_13
_atom_site_aniso_U_12
K1 0.0387(6) 0.0387(6) 0.0355(10) 0.000 0.000 0.0194(3)
K2 0.0452(7) 0.0452(7) 0.0525(13) 0.000 0.000 0.0226(3)
S1 0.0416(7) 0.0450(7) 0.0673(10) 0.0254(6) 0.0103(6) 0.0225(6)
S2 0.0286(5) 0.0254(5) 0.0395(7) 0.0002(4) 0.0057(5) 0.0084(4)
N1 0.0251(16) 0.0291(17) 0.047(2) 0.0062(16) 0.0022(16) 0.0113(14)
N2 0.038(2) 0.056(3) 0.059(3) 0.023(2) 0.005(2) 0.024(2)
N3 0.0201(14) 0.0192(14) 0.036(2) 0.0000(14) -0.0016(14) 0.0093(12)
N4 0.0222(15) 0.0237(16) 0.045(2) -0.0030(15) 0.0030(15) 0.0110(13)
O1 0.063(3) 0.075(3) 0.071(3) 0.000(2) 0.001(2) 0.049(2)
B1 0.025(2) 0.025(2) 0.056(6) 0.000 0.000 0.0127(11)
B2 0.020(2) 0.020(2) 0.037(5) 0.000 0.000 0.0098(10)
C1 0.034(2) 0.026(2) 0.049(3) 0.010(2) 0.006(2) 0.0150(18)
C2 0.028(2) 0.038(2) 0.063(3) 0.011(2) 0.006(2) 0.0164(19)
C3 0.034(2) 0.044(3) 0.059(4) 0.008(2) 0.009(2) 0.021(2)
C4 0.047(3) 0.040(3) 0.061(4) 0.015(3) 0.007(3) 0.019(2)
C5 0.066(4) 0.090(5) 0.093(5) 0.056(4) 0.020(4) 0.044(4)
C6 0.0193(16) 0.0241(18) 0.035(2) 0.0007(16) -0.0048(16) 0.0075(15)
C7 0.0268(19) 0.0250(19) 0.042(3) 0.0029(18) -0.0029(18) 0.0116(16)
C8 0.0286(19) 0.0264(19) 0.045(3) -0.0043(18) -0.0038(18) 0.0169(16)
C9 0.0186(17) 0.0245(18) 0.044(3) -0.0031(17) -0.0005(17) 0.0102(15)
C10 0.032(2) 0.030(2) 0.056(3) -0.003(2) 0.006(2) 0.0135(18)

loop_
_atom_type_symbol
_atom_type_description
_atom_type_scat_dispersion_real
_atom_type_scat_dispersion_imag
_atom_type_scat_source
K K 0.2009 0.2494 'International Tables Vol C Tables 4.2.6.8 and 6.1.1.4'
S S 0.1246 0.1234 'International Tables Vol C Tables 4.2.6.8 and 6.1.1.4'
N N 0.0061 0.0033 'International Tables Vol C Tables 4.2.6.8 and 6.1.1.4'
O O 0.0106 0.0060 'International Tables Vol C Tables 4.2.6.8 and 6.1.1.4'
B B 0.0013 0.0007 'International Tables Vol C Tables 4.2.6.8 and 6.1.1.4'
C C 0.0033 0.0016 'International Tables Vol C Tables 4.2.6.8 and 6.1.1.4'
H H 0.0000 0.0000 'International Tables Vol C Tables 4.2.6.8 and 6.1.1.4'

loop_
_geom_angle_atom_site_label_1
_geom_angle_atom_site_label_2
_geom_angle_atom_site_label_3
_geom_angle
_geom_angle_site_symmetry_1
_geom_angle_site_symmetry_3
S1 K1 S1 88.82(5) . 2_655
S1 K1 S1 88.82(5) . 3_665
S1 K1 S1 88.82(5) 2_655 3_665
S1 K1 S2 114.77(3) . .
S1 K1 S2 75.95(3) 2_655 .
S1 K1 S2 151.13(3) 3_665 .
S1 K1 S2 151.13(3) . 2_655
S1 K1 S2 114.77(3) 2_655 2_655
S1 K1 S2 75.95(3) 3_665 2_655
S2 K1 S2 88.21(5) . 2_655
S1 K1 S2 75.95(3) . 3_665
S1 K1 S2 151.13(3) 2_655 3_665
S1 K1 S2 114.77(3) 3_665 3_665
S2 K1 S2 88.21(5) . 3_665
S2 K1 S2 88.20(5) 2_655 3_665
O1 K2 O1 101.03(12) 2_655 .
O1 K2 O1 101.03(12) 2_655 3_665
O1 K2 O1 101.03(12) . 3_665
O1 K2 N4 97.18(12) 2_655 3_665
O1 K2 N4 91.54(11) . 3_665
O1 K2 N4 155.36(13) 3_665 3_665
O1 K2 N4 91.54(11) 2_655 .
O1 K2 N4 155.36(13) . .
O1 K2 N4 97.18(12) 3_665 .
N4 K2 N4 65.70(11) 3_665 .
O1 K2 N4 155.36(13) 2_655 2_655
O1 K2 N4 97.18(12) . 2_655
O1 K2 N4 91.54(11) 3_665 2_655
N4 K2 N4 65.70(11) 3_665 2_655
N4 K2 N4 65.70(11) . 2_655
C1 S1 K1 110.09(16) . .
C6 S2 K1 106.55(14) . .
C1 N1 N2 124.5(4) . .
C1 N1 B1 121.6(4) . .
N2 N1 B1 113.9(4) . .
C4 N2 N1 117.9(4) . .
N4 N3 C6 123.8(3) . .
N4 N3 B2 115.9(4) . .
C6 N3 B2 120.1(4) . .
C9 N4 N3 118.4(4) . .
C9 N4 K2 111.1(3) . .
N3 N4 K2 113.8(2) . .
N1 B1 N1 111.6(4) 2_655 3_665
N1 B1 N1 111.6(4) 2_655 .
N1 B1 N1 111.6(4) 3_665 .
N3 B2 N3 110.5(3) 2_655 .
N3 B2 N3 110.5(3) 2_655 3_665
N3 B2 N3 110.5(3) . 3_665
N1 C1 C2 116.8(4) . .
N1 C1 S1 123.6(3) . .
C2 C1 S1 119.6(4) . .
C3 C2 C1 119.1(4) . .
C2 C3 C4 119.3(5) . .
N2 C4 C3 122.3(5) . .
N2 C4 C5 117.5(5) . .
C3 C4 C5 120.1(5) . .
N3 C6 C7 116.3(4) . .
N3 C6 S2 122.3(3) . .
C7 C6 S2 121.3(3) . .
C8 C7 C6 121.1(4) . .
C7 C8 C9 118.4(4) . .
N4 C9 C8 121.7(4) . .
N4 C9 C10 117.1(4) . .
C8 C9 C10 121.1(4) . .

loop_
_geom_bond_atom_site_label_1
_geom_bond_atom_site_label_2
_geom_bond_distance
_geom_bond_site_symmetry_2
K1 S1 3.2689(18) .
K1 S1 3.2689(18) 2_655
K1 S1 3.2690(18) 3_665
K1 S2 3.3067(16) .
K1 S2 3.3068(16) 2_655
K1 S2 3.3068(16) 3_665
K2 O1 2.644(4) 2_655
K2 O1 2.644(4) .
K2 O1 2.644(4) 3_665
K2 N4 3.001(4) 3_665
K2 N4 3.001(4) .
K2 N4 3.001(4) 2_655
S1 C1 1.716(5) .
S2 C6 1.700(4) .
N1 C1 1.326(6) .
N1 N2 1.353(5) .
N1 B1 1.551(5) .
N2 C4 1.319(7) .
N3 N4 1.364(5) .
N3 C6 1.365(5) .
N3 B2 1.558(4) .
N4 C9 1.318(5) .
B1 N1 1.551(5) 2_655
B1 N1 1.551(5) 3_665
B2 N3 1.558(4) 2_655
B2 N3 1.558(4) 3_665
C1 C2 1.427(6) .
C2 C3 1.356(7) .
C3 C4 1.371(8) .
C4 C5 1.520(8) .
C6 C7 1.414(6) .
C7 C8 1.344(6) .
C8 C9 1.422(6) .
C9 C10 1.494(6) .

loop_
_platon_squeeze_void_nr
_platon_squeeze_void_average_x
_platon_squeeze_void_average_y
_platon_squeeze_void_average_z
_platon_squeeze_void_volume
_platon_squeeze_void_count_electrons
_platon_squeeze_void_content
1 0.000 0.000 0.000 184 39 ' '
2 0.333 0.667 0.167 319 49 ' '
3 0.000 0.000 0.500 318 49 ' '
4 -0.333 0.333 0.833 319 49 ' '
5 0.333 0.667 0.667 185 39 ' '
6 0.667 0.333 0.333 185 39 ' '
